data_7040178
loop_
_publ_author_name
'Lee, Jhen-Yi'
'Shen, Jiun-Shian'
'Tzeng, Ru-Jiun'
'Lu, I-Chen'
'Lii, Jenn-Huei'
'Hu, Ching-Han'
'Lee, Hon Man'

_publ_section_title
;
 Well-defined palladium(0) complexes bearing N-heterocyclic carbene and
 phosphine moieties: efficient catalytic applications in the Mizoroki-Heck
 reaction and direct C-H functionalization.
;
_journal_issue 25
_journal_name_full 'Dalton transactions (Cambridge, England : 2003)'
_journal_page_first 10375
_journal_page_last 10388
_journal_paper_doi 10.1039/c6dt01323f
_journal_volume 45
_journal_year 2016
_chemical_formula_moiety 'C29 H27 N2 O4 P Pd'
_chemical_formula_sum 'C29 H27 N2 O4 P Pd'
_chemical_formula_weight 604.89
_space_group_crystal_system monoclinic
_space_group_IT_number 14
_space_group_name_Hall '-P 2ybc'
_space_group_name_H-M_alt 'P 1 21/c 1'
_symmetry_cell_setting monoclinic
_symmetry_Int_Tables_number 14
_symmetry_space_group_name_Hall '-P 2ybc'
_symmetry_space_group_name_H-M 'P 1 21/c 1'
_atom_sites_solution_hydrogens geom
_audit_creation_method SHELXL-2014/7
_audit_update_record
;
2016-05-21 deposited with the CCDC.
2016-05-23 downloaded from the CCDC.
;
_cell_angle_alpha 90
_cell_angle_beta 93.829(3)
_cell_angle_gamma 90
_cell_formula_units_Z 4
_cell_length_a 9.1522(5)
_cell_length_b 25.9604(14)
_cell_length_c 10.9541(6)
_cell_measurement_reflns_used 18429
_cell_measurement_temperature 150(2)
_cell_measurement_theta_max 33.6
_cell_measurement_theta_min 2.4
_cell_volume 2596.8(2)
_computing_cell_refinement 'SAINT (Bruker, 2007)'
_computing_data_collection 'APEX2 (Bruker, 2007)'
_computing_data_reduction 'SAINT (Bruker, 2007)'
_computing_molecular_graphics 'SHELXTL (Sheldrick, 2008)'
_computing_publication_material 'DIAMOND (Brandenburg, 2006)'
_computing_structure_refinement 'SHELXTL (Sheldrick, 2008)'
_computing_structure_solution 'SHELXTL (Sheldrick, 2008)'
_diffrn_ambient_temperature 150(2)
_diffrn_measured_fraction_theta_full 1.000
_diffrn_measured_fraction_theta_max 1.000
_diffrn_measurement_device_type 'Bruker SMART APEXII'
_diffrn_measurement_method \w
_diffrn_radiation_probe x-ray
_diffrn_radiation_type MoK\a
_diffrn_radiation_wavelength 0.71073
_diffrn_reflns_av_R_equivalents 0.0336
_diffrn_reflns_av_unetI/netI 0.0254
_diffrn_reflns_Laue_measured_fraction_full 1.000
_diffrn_reflns_Laue_measured_fraction_max 1.000
_diffrn_reflns_limit_h_max 12
_diffrn_reflns_limit_h_min -12
_diffrn_reflns_limit_k_max 34
_diffrn_reflns_limit_k_min -35
_diffrn_reflns_limit_l_max 13
_diffrn_reflns_limit_l_min -14
_diffrn_reflns_number 33576
_diffrn_reflns_point_group_measured_fraction_full 1.000
_diffrn_reflns_point_group_measured_fraction_max 1.000
_diffrn_reflns_theta_full 25.242
_diffrn_reflns_theta_max 28.699
_diffrn_reflns_theta_min 1.569
_diffrn_standards_decay_% 0
_diffrn_standards_interval_count 0
_diffrn_standards_interval_time 0
_diffrn_standards_number 0
_exptl_absorpt_coefficient_mu 0.815
_exptl_absorpt_correction_type multi-scan
_exptl_absorpt_process_details 'SADABS (Sheldrick, 2003)'
_exptl_crystal_colour yellow
_exptl_crystal_density_diffrn 1.547
_exptl_crystal_description prism
_exptl_crystal_F_000 1232
_exptl_crystal_size_max 0.210
_exptl_crystal_size_mid 0.200
_exptl_crystal_size_min 0.200
_exptl_transmission_factor_max 0.854
_exptl_transmission_factor_min 0.848
_refine_diff_density_max 4.091
_refine_diff_density_min -1.602
_refine_diff_density_rms 0.100
_refine_ls_extinction_method none
_refine_ls_goodness_of_fit_ref 1.023
_refine_ls_hydrogen_treatment constr
_refine_ls_matrix_type full
_refine_ls_number_parameters 335
_refine_ls_number_reflns 6708
_refine_ls_number_restraints 0
_refine_ls_restrained_S_all 1.023
_refine_ls_R_factor_all 0.0511
_refine_ls_R_factor_gt 0.0460
_refine_ls_shift/su_max 0.001
_refine_ls_shift/su_mean 0.000
_refine_ls_structure_factor_coef Fsqd
_refine_ls_weighting_details 'w=1/[\s^2^(Fo^2^)+(0.0295P)^2^+9.7706P] where P=(Fo^2^+2Fc^2^)/3'
_refine_ls_weighting_scheme calc
_refine_ls_wR_factor_gt 0.1019
_refine_ls_wR_factor_ref 0.1048
_reflns_Friedel_coverage 0.000
_reflns_number_gt 6064
_reflns_number_total 6708
_reflns_threshold_expression I>2\s
_cod_data_source_file c6dt01323f2.cif
_cod_data_source_block ljy083
_cod_original_sg_symbol_H-M 'P 21/c'
_cod_database_code 7040178
_shelx_shelxl_version_number 2014/7
_shelx_space_group_comment
;
The symmetry employed for this shelxl refinement is uniquely defined
by the following loop, which should always be used as a source of
symmetry information in preference to the above space-group names.
They are only intended as comments.
;

loop_
_space_group_symop_operation_xyz
'x, y, z'
'-x, y+1/2, -z+1/2'
'-x, -y, -z'
'x, -y-1/2, z-1/2'

loop_
_atom_site_label
_atom_site_type_symbol
_atom_site_fract_x
_atom_site_fract_y
_atom_site_fract_z
_atom_site_U_iso_or_equiv
_atom_site_adp_type
_atom_site_occupancy
_atom_site_site_symmetry_order
_atom_site_calc_flag
_atom_site_refinement_flags_posn
_atom_site_refinement_flags_adp
Pd1 Pd 0.37724(3) 0.60083(2) 0.36152(2) 0.02320(7) Uani 1 1 d . .
P1 P 0.60253(8) 0.63606(3) 0.34579(7) 0.02195(16) Uani 1 1 d . .
O1 O 0.0805(3) 0.50400(12) 0.2744(3) 0.0499(8) Uani 1 1 d . .
O2 O 0.2149(3) 0.54147(10) 0.1351(2) 0.0373(6) Uani 1 1 d . .
O3 O 0.3178(4) 0.59994(14) 0.0149(3) 0.0534(8) Uani 1 1 d . .
O4 O 0.1170(4) 0.75639(11) 0.5494(3) 0.0544(8) Uani 1 1 d . .
N1 N 0.3459(3) 0.56591(10) 0.6287(2) 0.0272(6) Uani 1 1 d . .
N2 N 0.5699(3) 0.56228(11) 0.5847(2) 0.0273(6) Uani 1 1 d . .
C1 C 0.1538(4) 0.59406(14) 0.2946(3) 0.0302(7) Uani 1 1 d . .
H1 H 0.1163 0.6053 0.3689 0.036 Uiso 1 1 calc R U
C2 C 0.1409(4) 0.54311(14) 0.2431(3) 0.0335(7) Uani 1 1 d . .
C3 C 0.2639(4) 0.59142(15) 0.1101(3) 0.0343(7) Uani 1 1 d . .
C4 C 0.2340(4) 0.62474(13) 0.2127(3) 0.0284(6) Uani 1 1 d . .
H4 H 0.2620 0.6598 0.2233 0.034 Uiso 1 1 calc R U
C5 C 0.4328(3) 0.57063(12) 0.5334(3) 0.0249(6) Uani 1 1 d . .
C6 C 0.1860(4) 0.56797(14) 0.6176(3) 0.0317(7) Uani 1 1 d . .
H6A H 0.1478 0.5421 0.6737 0.038 Uiso 1 1 calc R U
H6B H 0.1522 0.5580 0.5332 0.038 Uiso 1 1 calc R U
C7 C 0.1201(4) 0.61979(14) 0.6454(3) 0.0295(7) Uani 1 1 d . .
C8 C 0.1560(4) 0.66414(14) 0.5811(3) 0.0320(7) Uani 1 1 d . .
H8 H 0.2265 0.6624 0.5214 0.038 Uiso 1 1 calc R U
C9 C 0.0886(4) 0.71061(15) 0.6045(4) 0.0389(8) Uani 1 1 d . .
C10 C -0.0171(5) 0.71234(18) 0.6908(4) 0.0478(10) Uani 1 1 d . .
H10 H -0.0655 0.7439 0.7059 0.057 Uiso 1 1 calc R U
C11 C -0.0513(5) 0.66891(19) 0.7536(4) 0.0485(10) Uani 1 1 d . .
H11 H -0.1227 0.6706 0.8126 0.058 Uiso 1 1 calc R U
C12 C 0.0168(4) 0.62263(17) 0.7323(3) 0.0384(8) Uani 1 1 d . .
H12 H -0.0070 0.5928 0.7770 0.046 Uiso 1 1 calc R U
C13 C 0.2175(5) 0.75623(19) 0.4561(5) 0.0550(12) Uani 1 1 d . .
H13A H 0.3141 0.7453 0.4907 0.083 Uiso 1 1 calc R U
H13B H 0.2245 0.7910 0.4220 0.083 Uiso 1 1 calc R U
H13C H 0.1833 0.7323 0.3912 0.083 Uiso 1 1 calc R U
C14 C 0.4284(4) 0.55600(14) 0.7367(3) 0.0341(8) Uani 1 1 d . .
H14 H 0.3924 0.5520 0.8155 0.041 Uiso 1 1 calc R U
C15 C 0.5685(4) 0.55309(14) 0.7092(3) 0.0338(7) Uani 1 1 d . .
H15 H 0.6507 0.5461 0.7642 0.041 Uiso 1 1 calc R U
C16 C 0.7039(4) 0.56490(14) 0.5182(3) 0.0299(7) Uani 1 1 d . .
H16A H 0.6943 0.5418 0.4463 0.036 Uiso 1 1 calc R U
H16B H 0.7883 0.5530 0.5722 0.036 Uiso 1 1 calc R U
C17 C 0.7320(4) 0.61999(14) 0.4759(3) 0.0289(7) Uani 1 1 d . .
H17A H 0.8337 0.6231 0.4511 0.035 Uiso 1 1 calc R U
H17B H 0.7196 0.6443 0.5439 0.035 Uiso 1 1 calc R U
C18 C 0.6017(3) 0.70578(13) 0.3355(3) 0.0268(6) Uani 1 1 d . .
C19 C 0.5258(5) 0.72818(16) 0.2343(4) 0.0471(10) Uani 1 1 d . .
H19 H 0.4888 0.7069 0.1688 0.056 Uiso 1 1 calc R U
C20 C 0.5034(5) 0.78096(18) 0.2278(5) 0.0583(13) Uani 1 1 d . .
H20 H 0.4538 0.7957 0.1573 0.070 Uiso 1 1 calc R U
C21 C 0.5531(6) 0.81177(17) 0.3233(5) 0.0560(12) Uani 1 1 d . .
H21 H 0.5339 0.8477 0.3207 0.067 Uiso 1 1 calc R U
C22 C 0.6291(7) 0.79118(18) 0.4207(5) 0.0624(14) Uani 1 1 d . .
H22 H 0.6650 0.8129 0.4858 0.075 Uiso 1 1 calc R U
C23 C 0.6560(5) 0.73809(17) 0.4275(4) 0.0489(11) Uani 1 1 d . .
H23 H 0.7120 0.7243 0.4959 0.059 Uiso 1 1 calc R U
C24 C 0.6962(3) 0.61303(12) 0.2148(3) 0.0243(6) Uani 1 1 d . .
C25 C 0.8191(4) 0.63711(14) 0.1731(3) 0.0309(7) Uani 1 1 d . .
H25 H 0.8561 0.6675 0.2122 0.037 Uiso 1 1 calc R U
C26 C 0.8883(4) 0.61694(17) 0.0745(3) 0.0380(8) Uani 1 1 d . .
H26 H 0.9704 0.6341 0.0448 0.046 Uiso 1 1 calc R U
C27 C 0.8372(4) 0.57167(16) 0.0196(3) 0.0397(9) Uani 1 1 d . .
H27 H 0.8870 0.5571 -0.0454 0.048 Uiso 1 1 calc R U
C28 C 0.7143(5) 0.54776(17) 0.0593(4) 0.0453(10) Uani 1 1 d . .
H28 H 0.6785 0.5171 0.0206 0.054 Uiso 1 1 calc R U
C29 C 0.6429(4) 0.56860(14) 0.1561(3) 0.0351(8) Uani 1 1 d . .
H29 H 0.5573 0.5524 0.1822 0.042 Uiso 1 1 calc R U

loop_
_atom_site_aniso_label
_atom_site_aniso_U_11
_atom_site_aniso_U_22
_atom_site_aniso_U_33
_atom_site_aniso_U_23
_atom_site_aniso_U_13
_atom_site_aniso_U_12
Pd1 0.02364(12) 0.02815(13) 0.01808(11) -0.00131(9) 0.00333(8) -0.00411(9)
P1 0.0227(3) 0.0247(4) 0.0185(3) -0.0001(3) 0.0024(3) -0.0030(3)
O1 0.0420(15) 0.0411(16) 0.065(2) 0.0145(14) -0.0118(14) -0.0150(12)
O2 0.0422(14) 0.0347(14) 0.0342(13) -0.0077(11) -0.0039(11) 0.0010(11)
O3 0.0605(19) 0.075(2) 0.0253(13) 0.0042(14) 0.0076(13) 0.0036(16)
O4 0.064(2) 0.0345(16) 0.065(2) 0.0040(14) 0.0091(16) 0.0090(14)
N1 0.0345(14) 0.0242(13) 0.0237(13) 0.0014(10) 0.0085(11) -0.0037(11)
N2 0.0334(14) 0.0269(14) 0.0221(13) 0.0039(10) 0.0050(11) 0.0017(11)
C1 0.0281(15) 0.0377(18) 0.0247(15) 0.0004(13) 0.0014(12) 0.0013(13)
C2 0.0308(16) 0.0335(18) 0.0350(18) 0.0049(14) -0.0062(14) -0.0025(14)
C3 0.0352(18) 0.042(2) 0.0255(16) 0.0006(14) -0.0012(13) 0.0031(15)
C4 0.0324(16) 0.0268(16) 0.0256(15) 0.0006(12) -0.0010(12) -0.0035(13)
C5 0.0299(15) 0.0230(15) 0.0226(14) -0.0009(11) 0.0071(12) -0.0035(12)
C6 0.0333(17) 0.0327(18) 0.0306(17) 0.0013(13) 0.0136(13) -0.0092(14)
C7 0.0284(15) 0.0348(18) 0.0258(15) -0.0051(13) 0.0055(12) -0.0043(13)
C8 0.0313(17) 0.0357(18) 0.0298(17) -0.0025(14) 0.0073(13) -0.0029(14)
C9 0.041(2) 0.0343(19) 0.040(2) -0.0028(15) -0.0022(16) 0.0010(15)
C10 0.044(2) 0.051(3) 0.049(2) -0.0139(19) 0.0057(18) 0.0136(19)
C11 0.041(2) 0.064(3) 0.043(2) -0.013(2) 0.0166(17) 0.0060(19)
C12 0.0354(18) 0.051(2) 0.0300(18) -0.0042(16) 0.0109(14) -0.0062(16)
C13 0.059(3) 0.045(2) 0.062(3) 0.019(2) 0.005(2) 0.004(2)
C14 0.051(2) 0.0294(17) 0.0231(15) 0.0080(13) 0.0090(14) 0.0008(15)
C15 0.047(2) 0.0322(18) 0.0224(15) 0.0077(13) 0.0027(14) 0.0040(15)
C16 0.0300(16) 0.0341(18) 0.0262(16) 0.0057(13) 0.0053(12) 0.0049(13)
C17 0.0252(15) 0.0381(18) 0.0232(15) 0.0031(13) -0.0005(12) -0.0031(13)
C18 0.0274(15) 0.0258(15) 0.0280(15) -0.0030(12) 0.0076(12) -0.0048(12)
C19 0.053(2) 0.035(2) 0.051(2) 0.0039(18) -0.0129(19) -0.0027(18)
C20 0.054(3) 0.038(2) 0.082(4) 0.015(2) -0.009(2) 0.0025(19)
C21 0.062(3) 0.029(2) 0.080(3) -0.001(2) 0.028(3) -0.0036(19)
C22 0.101(4) 0.038(2) 0.049(3) -0.016(2) 0.016(3) -0.024(3)
C23 0.072(3) 0.040(2) 0.034(2) -0.0017(17) -0.0027(19) -0.019(2)
C24 0.0265(14) 0.0269(15) 0.0202(14) 0.0029(11) 0.0052(11) 0.0023(12)
C25 0.0269(15) 0.0376(19) 0.0280(16) 0.0039(14) 0.0017(12) -0.0037(13)
C26 0.0271(16) 0.059(2) 0.0292(17) 0.0106(16) 0.0080(13) 0.0008(16)
C27 0.045(2) 0.049(2) 0.0266(17) 0.0016(15) 0.0132(15) 0.0115(17)
C28 0.059(3) 0.043(2) 0.036(2) -0.0106(17) 0.0189(18) -0.0035(19)
C29 0.044(2) 0.0321(18) 0.0311(18) -0.0042(14) 0.0157(15) -0.0059(15)

loop_
_atom_type_symbol
_atom_type_description
_atom_type_scat_dispersion_real
_atom_type_scat_dispersion_imag
_atom_type_scat_source
C C 0.0033 0.0016 'International Tables Vol C Tables 4.2.6.8 and 6.1.1.4'
H H 0.0000 0.0000 'International Tables Vol C Tables 4.2.6.8 and 6.1.1.4'
N N 0.0061 0.0033 'International Tables Vol C Tables 4.2.6.8 and 6.1.1.4'
O O 0.0106 0.0060 'International Tables Vol C Tables 4.2.6.8 and 6.1.1.4'
P P 0.1023 0.0942 'International Tables Vol C Tables 4.2.6.8 and 6.1.1.4'
Pd Pd -0.9988 1.0072 'International Tables Vol C Tables 4.2.6.8 and 6.1.1.4'

loop_
_geom_angle_atom_site_label_1
_geom_angle_atom_site_label_2
_geom_angle_atom_site_label_3
_geom_angle
C5 Pd1 C4 155.96(13)
C5 Pd1 C1 116.90(13)
C4 Pd1 C1 39.55(13)
C5 Pd1 P1 93.01(9)
C4 Pd1 P1 110.01(9)
C1 Pd1 P1 149.43(10)
C18 P1 C24 106.20(14)
C18 P1 C17 105.95(16)
C24 P1 C17 102.89(15)
C18 P1 Pd1 113.96(11)
C24 P1 Pd1 113.88(11)
C17 P1 Pd1 113.00(11)
C2 O2 C3 108.3(3)
C9 O4 C13 117.9(3)
C5 N1 C14 111.0(3)
C5 N1 C6 124.5(3)
C14 N1 C6 124.3(3)
C5 N2 C15 111.4(3)
C5 N2 C16 124.5(3)
C15 N2 C16 124.0(3)
C4 C1 C2 107.2(3)
C4 C1 Pd1 69.57(19)
C2 C1 Pd1 105.2(2)
C4 C1 H1 126.4
C2 C1 H1 126.4
Pd1 C1 H1 94.2
O1 C2 O2 117.8(4)
O1 C2 C1 133.1(4)
O2 C2 C1 109.1(3)
O3 C3 O2 119.5(4)
O3 C3 C4 131.9(4)
O2 C3 C4 108.6(3)
C1 C4 C3 106.4(3)
C1 C4 Pd1 70.88(19)
C3 C4 Pd1 106.3(2)
C1 C4 H4 126.8
C3 C4 H4 126.8
Pd1 C4 H4 92.2
N1 C5 N2 103.9(3)
N1 C5 Pd1 127.7(2)
N2 C5 Pd1 126.9(2)
N1 C6 C7 115.2(3)
N1 C6 H6A 108.5
C7 C6 H6A 108.5
N1 C6 H6B 108.5
C7 C6 H6B 108.5
H6A C6 H6B 107.5
C12 C7 C8 119.7(3)
C12 C7 C6 118.9(3)
C8 C7 C6 121.3(3)
C9 C8 C7 120.0(3)
C9 C8 H8 120.0
C7 C8 H8 120.0
O4 C9 C8 125.1(4)
O4 C9 C10 115.6(4)
C8 C9 C10 119.3(4)
C11 C10 C9 120.4(4)
C11 C10 H10 119.8
C9 C10 H10 119.8
C10 C11 C12 120.7(4)
C10 C11 H11 119.7
C12 C11 H11 119.7
C11 C12 C7 119.9(4)
C11 C12 H12 120.1
C7 C12 H12 120.1
O4 C13 H13A 109.5
O4 C13 H13B 109.5
H13A C13 H13B 109.5
O4 C13 H13C 109.5
H13A C13 H13C 109.5
H13B C13 H13C 109.5
C15 C14 N1 107.1(3)
C15 C14 H14 126.4
N1 C14 H14 126.4
C14 C15 N2 106.5(3)
C14 C15 H15 126.7
N2 C15 H15 126.7
N2 C16 C17 110.9(3)
N2 C16 H16A 109.5
C17 C16 H16A 109.5
N2 C16 H16B 109.5
C17 C16 H16B 109.5
H16A C16 H16B 108.1
C16 C17 P1 109.5(2)
C16 C17 H17A 109.8
P1 C17 H17A 109.8
C16 C17 H17B 109.8
P1 C17 H17B 109.8
H17A C17 H17B 108.2
C23 C18 C19 117.6(4)
C23 C18 P1 124.2(3)
C19 C18 P1 117.7(3)
C20 C19 C18 121.1(4)
C20 C19 H19 119.4
C18 C19 H19 119.4
C21 C20 C19 119.8(5)
C21 C20 H20 120.1
C19 C20 H20 120.1
C22 C21 C20 120.1(4)
C22 C21 H21 119.9
C20 C21 H21 119.9
C21 C22 C23 120.8(4)
C21 C22 H22 119.6
C23 C22 H22 119.6
C18 C23 C22 120.4(4)
C18 C23 H23 119.8
C22 C23 H23 119.8
C29 C24 C25 119.1(3)
C29 C24 P1 117.9(2)
C25 C24 P1 123.0(3)
C26 C25 C24 120.4(3)
C26 C25 H25 119.8
C24 C25 H25 119.8
C27 C26 C25 119.9(3)
C27 C26 H26 120.1
C25 C26 H26 120.1
C28 C27 C26 120.2(3)
C28 C27 H27 119.9
C26 C27 H27 119.9
C27 C28 C29 119.9(4)
C27 C28 H28 120.0
C29 C28 H28 120.0
C28 C29 C24 120.4(3)
C28 C29 H29 119.8
C24 C29 H29 119.8

loop_
_geom_bond_atom_site_label_1
_geom_bond_atom_site_label_2
_geom_bond_distance
Pd1 C5 2.071(3)
Pd1 C4 2.116(3)
Pd1 C1 2.133(3)
Pd1 P1 2.2727(8)
P1 C18 1.813(3)
P1 C24 1.821(3)
P1 C17 1.839(3)
O1 C2 1.216(4)
O2 C2 1.403(5)
O2 C3 1.405(5)
O3 C3 1.204(4)
O4 C9 1.366(5)
O4 C13 1.420(6)
N1 C5 1.360(4)
N1 C14 1.385(4)
N1 C6 1.461(4)
N2 C5 1.358(4)
N2 C15 1.386(4)
N2 C16 1.469(4)
C1 C4 1.438(5)
C1 C2 1.440(5)
C1 H1 0.9500
C3 C4 1.458(5)
C4 H4 0.9500
C6 C7 1.513(5)
C6 H6A 0.9900
C6 H6B 0.9900
C7 C12 1.388(5)
C7 C8 1.400(5)
C8 C9 1.387(5)
C8 H8 0.9500
C9 C10 1.398(6)
C10 C11 1.368(7)
C10 H10 0.9500
C11 C12 1.381(6)
C11 H11 0.9500
C12 H12 0.9500
C13 H13A 0.9800
C13 H13B 0.9800
C13 H13C 0.9800
C14 C15 1.339(5)
C14 H14 0.9500
C15 H15 0.9500
C16 C17 1.530(5)
C16 H16A 0.9900
C16 H16B 0.9900
C17 H17A 0.9900
C17 H17B 0.9900
C18 C23 1.378(5)
C18 C19 1.395(5)
C19 C20 1.387(6)
C19 H19 0.9500
C20 C21 1.371(7)
C20 H20 0.9500
C21 C22 1.345(8)
C21 H21 0.9500
C22 C23 1.401(7)
C22 H22 0.9500
C23 H23 0.9500
C24 C29 1.393(5)
C24 C25 1.391(4)
C25 C26 1.390(5)
C25 H25 0.9500
C26 C27 1.387(6)
C26 H26 0.9500
C27 C28 1.380(6)
C27 H27 0.9500
C28 C29 1.391(5)
C28 H28 0.9500
C29 H29 0.9500
